data_7020360
loop_
_publ_author_name
'Eckold, Pierre'
'Gee, William J.'
'Hill, Matthew R.'
'Batten, Stuart R.'

_publ_section_title
;
 Synthesis, characterisation and adsorption properties of a porous
 copper(ii) 3D coordination polymer exhibiting strong binding enthalpy and
 adsorption capacity for carbon dioxide.
;
_journal_issue 43
_journal_name_full 'Dalton transactions (Cambridge, England : 2003)'
_journal_page_first 13364
_journal_page_last 13369
_journal_paper_doi 10.1039/c2dt31361h
_journal_volume 41
_journal_year 2012
_chemical_formula_moiety 'C16 H12 Cu N2 O4, 2(C2 H3 N)'
_chemical_formula_sum 'C20 H18 Cu N4 O4'
_chemical_formula_weight 441.92
_chemical_name_systematic
;
?
;
_space_group_IT_number 14
_symmetry_cell_setting monoclinic
_symmetry_space_group_name_Hall '-P 2yn'
_symmetry_space_group_name_H-M 'P 1 21/n 1'
_atom_sites_solution_hydrogens geom
_atom_sites_solution_primary direct
_atom_sites_solution_secondary difmap
_audit_creation_method SHELXL-97
_cell_angle_alpha 90.00
_cell_angle_beta 90.944(2)
_cell_angle_gamma 90.00
_cell_formula_units_Z 2
_cell_length_a 8.2896(6)
_cell_length_b 10.1177(8)
_cell_length_c 11.5102(9)
_cell_measurement_reflns_used 6224
_cell_measurement_temperature 296(2)
_cell_measurement_theta_max 28.45
_cell_measurement_theta_min 3.0
_cell_volume 965.25(13)
_computing_cell_refinement 'XDS (Kabsch, 1993)'
_computing_data_collection 'Blu-Ice (McPhillips et al, 2002)'
_computing_data_reduction 'XDS (Kabsch, 1993)'
_computing_molecular_graphics X-SEED
_computing_publication_material 'XCIF V6.12 (BrukerAXS, 2001).'
_computing_structure_refinement 'SHELXL-97 (Sheldrick, 1997)'
_computing_structure_solution 'SHELXS-97 (Sheldrick, 1990)'
_diffrn_ambient_temperature 123(2)
_diffrn_detector_area_resol_mean none
_diffrn_measured_fraction_theta_full 0.967
_diffrn_measured_fraction_theta_max 0.967
_diffrn_measurement_device_type 'ADSC Quantum 210r'
_diffrn_measurement_method 'scans in phi'
_diffrn_radiation_monochromator silicon
_diffrn_radiation_source 'Australian synchrotron MX1'
_diffrn_radiation_type synchrotron
_diffrn_radiation_wavelength 0.710698
_diffrn_reflns_av_R_equivalents 0.0308
_diffrn_reflns_av_sigmaI/netI 0.0414
_diffrn_reflns_limit_h_max 10
_diffrn_reflns_limit_h_min -5
_diffrn_reflns_limit_k_max 13
_diffrn_reflns_limit_k_min -13
_diffrn_reflns_limit_l_max 15
_diffrn_reflns_limit_l_min -15
_diffrn_reflns_number 6074
_diffrn_reflns_theta_full 28.45
_diffrn_reflns_theta_max 28.45
_diffrn_reflns_theta_min 3.00
_diffrn_standards_decay_% none
_diffrn_standards_interval_count none
_diffrn_standards_interval_time none
_diffrn_standards_number 0
_exptl_absorpt_coefficient_mu 1.166
_exptl_absorpt_correction_type none
_exptl_absorpt_process_details none
_exptl_crystal_colour green
_exptl_crystal_density_diffrn 1.521
_exptl_crystal_density_method 'not measured'
_exptl_crystal_description prismatic
_exptl_crystal_F_000 454
_exptl_crystal_size_max 0.01
_exptl_crystal_size_mid 0.01
_exptl_crystal_size_min 0.01
_refine_diff_density_max 0.442
_refine_diff_density_min -0.381
_refine_diff_density_rms 0.073
_refine_ls_extinction_method none
_refine_ls_goodness_of_fit_ref 1.040
_refine_ls_hydrogen_treatment mixed
_refine_ls_matrix_type full
_refine_ls_number_parameters 158
_refine_ls_number_reflns 2360
_refine_ls_number_restraints 0
_refine_ls_restrained_S_all 1.040
_refine_ls_R_factor_all 0.0400
_refine_ls_R_factor_gt 0.0320
_refine_ls_shift/su_max 0.001
_refine_ls_shift/su_mean 0.000
_refine_ls_structure_factor_coef Fsqd
_refine_ls_weighting_details 'calc w=1/[\s^2^(Fo^2^)+(0.0406P)^2^+0.2973P] where P=(Fo^2^+2Fc^2^)/3'
_refine_ls_weighting_scheme calc
_refine_ls_wR_factor_gt 0.0783
_refine_ls_wR_factor_ref 0.0828
_reflns_number_gt 1992
_reflns_number_total 2360
_reflns_threshold_expression >2sigma(I)
_cod_data_source_file c2dt31361h.txt
_cod_data_source_block pierre\monop
_cod_original_sg_symbol_H-M P2(1)/n
_cod_database_code 7020360

loop_
_symmetry_equiv_pos_as_xyz
'x, y, z'
'-x+1/2, y+1/2, -z+1/2'
'-x, -y, -z'
'x-1/2, -y-1/2, z-1/2'

loop_
_atom_site_label
_atom_site_type_symbol
_atom_site_fract_x
_atom_site_fract_y
_atom_site_fract_z
_atom_site_U_iso_or_equiv
_atom_site_adp_type
_atom_site_occupancy
_atom_site_symmetry_multiplicity
_atom_site_calc_flag
_atom_site_refinement_flags
Cu1 Cu 0.0000 0.5000 0.0000 0.00910(10) Uani 1 2 d S
O1 O 0.19697(15) 0.59073(14) 0.13693(12) 0.0181(3) Uani 1 1 d .
N1 N 0.18899(17) 0.43564(15) -0.09049(13) 0.0103(3) Uani 1 1 d .
C1 C 0.2294(2) 0.66440(19) 0.21949(17) 0.0134(4) Uani 1 1 d .
H1 H 0.144(3) 0.705(2) 0.2611(19) 0.016(6) Uiso 1 1 d .
H3 H 0.218(2) 0.318(2) 0.1209(18) 0.010(5) Uiso 1 1 d .
O2 O -0.01011(14) 0.33527(12) 0.09207(11) 0.0125(3) Uani 1 1 d .
N2 N 0.5166(3) 0.1779(2) 0.0469(2) 0.0370(5) Uani 1 1 d .
C2 C 0.3867(2) 0.70103(18) 0.26203(16) 0.0119(4) Uani 1 1 d .
C3 C 0.1137(2) 0.29012(18) 0.14556(17) 0.0118(4) Uani 1 1 d .
C4 C 0.5347(2) 0.65200(18) 0.20801(16) 0.0106(3) Uani 1 1 d .
C5 C 0.5423(2) 0.52703(18) 0.15704(17) 0.0126(4) Uani 1 1 d .
H5 H 0.454(3) 0.468(2) 0.1610(19) 0.012(5) Uiso 1 1 d .
C6 C 0.3203(2) 0.51277(18) -0.10026(17) 0.0122(4) Uani 1 1 d .
H6 H 0.315(2) 0.5963(19) -0.0650(16) 0.000(4) Uiso 1 1 d .
H8 H 0.321(2) 0.187(2) -0.2314(19) 0.013(5) Uiso 1 1 d .
C7 C 0.1935(2) 0.31618(18) -0.14170(17) 0.0127(4) Uani 1 1 d .
H7 H 0.098(3) 0.261(2) -0.1316(19) 0.013(5) Uiso 1 1 d .
C8 C 0.3254(2) 0.26988(18) -0.20066(17) 0.0132(4) Uani 1 1 d .
C9 C 0.6338(3) 0.1248(2) 0.0245(2) 0.0287(5) Uani 1 1 d .
C10 C 0.7839(3) 0.0594(3) -0.0049(3) 0.0421(7) Uani 1 1 d .
H10A H 0.7907 0.0515 -0.0877 0.063 Uiso 1 1 calc R
H10B H 0.7866 -0.0270 0.0296 0.063 Uiso 1 1 calc R
H10C H 0.8734 0.1105 0.0242 0.063 Uiso 1 1 calc R

loop_
_atom_site_aniso_label
_atom_site_aniso_U_11
_atom_site_aniso_U_22
_atom_site_aniso_U_33
_atom_site_aniso_U_23
_atom_site_aniso_U_13
_atom_site_aniso_U_12
Cu1 0.00758(15) 0.00968(16) 0.01011(17) 0.00200(12) 0.00243(11) 0.00173(11)
O1 0.0124(6) 0.0237(8) 0.0180(7) -0.0076(6) -0.0004(5) -0.0022(5)
N1 0.0081(6) 0.0126(8) 0.0104(8) 0.0006(6) 0.0010(6) 0.0012(5)
C1 0.0107(8) 0.0147(9) 0.0149(10) -0.0006(7) 0.0022(7) -0.0001(7)
O2 0.0101(6) 0.0140(6) 0.0134(7) 0.0045(5) -0.0002(5) 0.0006(5)
N2 0.0396(12) 0.0336(12) 0.0379(13) -0.0036(10) 0.0036(10) -0.0044(9)
C2 0.0099(8) 0.0125(9) 0.0132(9) -0.0012(7) 0.0013(7) -0.0001(6)
C3 0.0093(8) 0.0114(9) 0.0147(10) 0.0003(7) 0.0023(7) -0.0009(6)
C4 0.0091(7) 0.0134(9) 0.0093(9) -0.0001(7) 0.0004(6) 0.0004(6)
C5 0.0102(8) 0.0139(9) 0.0137(10) -0.0014(7) 0.0017(7) -0.0013(6)
C6 0.0121(8) 0.0108(9) 0.0137(9) -0.0017(7) 0.0002(7) 0.0004(6)
C7 0.0103(8) 0.0148(9) 0.0129(10) -0.0007(7) 0.0008(7) -0.0028(7)
C8 0.0125(8) 0.0111(9) 0.0162(10) -0.0047(7) 0.0021(7) -0.0015(7)
C9 0.0341(12) 0.0234(11) 0.0286(13) -0.0005(10) -0.0010(10) -0.0083(9)
C10 0.0355(13) 0.0343(15) 0.0567(19) -0.0105(13) 0.0023(13) -0.0001(11)

loop_
_atom_type_symbol
_atom_type_description
_atom_type_scat_dispersion_real
_atom_type_scat_dispersion_imag
_atom_type_scat_source
C C 0.0033 0.0016 'International Tables Vol C Tables 4.2.6.8 and 6.1.1.4'
H H 0.0000 0.0000 'International Tables Vol C Tables 4.2.6.8 and 6.1.1.4'
N N 0.0061 0.0033 'International Tables Vol C Tables 4.2.6.8 and 6.1.1.4'
O O 0.0106 0.0060 'International Tables Vol C Tables 4.2.6.8 and 6.1.1.4'
Cu Cu 0.3201 1.2651 'International Tables Vol C Tables 4.2.6.8 and 6.1.1.4'

loop_
_geom_angle_atom_site_label_1
_geom_angle_atom_site_label_2
_geom_angle_atom_site_label_3
_geom_angle
_geom_angle_site_symmetry_1
_geom_angle_site_symmetry_3
O2 Cu1 O2 180.00(7) . 3_565
O2 Cu1 N1 87.42(6) . 3_565
O2 Cu1 N1 92.58(6) 3_565 3_565
O2 Cu1 N1 92.58(6) . .
O2 Cu1 N1 87.42(6) 3_565 .
N1 Cu1 N1 180.0 3_565 .
O2 Cu1 O1 89.73(5) . 3_565
O2 Cu1 O1 90.27(5) 3_565 3_565
N1 Cu1 O1 86.40(5) 3_565 3_565
N1 Cu1 O1 93.60(5) . 3_565
O2 Cu1 O1 90.27(5) . .
O2 Cu1 O1 89.73(5) 3_565 .
N1 Cu1 O1 93.60(5) 3_565 .
N1 Cu1 O1 86.40(5) . .
O1 Cu1 O1 180.00(8) 3_565 .
C1 O1 Cu1 149.68(12) . .
C6 N1 C7 117.14(15) . .
C6 N1 Cu1 119.69(12) . .
C7 N1 Cu1 123.17(12) . .
O1 C1 C2 127.21(17) . .
O1 C1 H1 119.3(13) . .
C2 C1 H1 113.4(13) . .
C3 O2 Cu1 121.37(11) . .
C3 C2 C1 114.43(16) 2 .
C3 C2 C4 123.61(16) 2 .
C1 C2 C4 121.91(16) . .
O2 C3 C2 126.04(16) . 2_545
O2 C3 H3 118.5(12) . .
C2 C3 H3 115.5(12) 2_545 .
C5 C4 C8 116.15(16) . 3_665
C5 C4 C2 121.81(16) . .
C8 C4 C2 122.00(16) 3_665 .
C6 C5 C4 120.38(16) 3_665 .
C6 C5 H5 119.1(14) 3_665 .
C4 C5 H5 120.5(14) . .
N1 C6 C5 122.99(17) . 3_665
N1 C6 H6 116.1(11) . .
C5 C6 H6 120.9(11) 3_665 .
N1 C7 C8 123.30(16) . .
N1 C7 H7 115.6(13) . .
C8 C7 H7 121.1(13) . .
C7 C8 C4 119.99(17) . 3_665
C7 C8 H8 118.4(13) . .
C4 C8 H8 121.6(13) 3_665 .
N2 C9 C10 179.0(3) . .
C9 C10 H10A 109.5 . .
C9 C10 H10B 109.5 . .
H10A C10 H10B 109.5 . .
C9 C10 H10C 109.5 . .
H10A C10 H10C 109.5 . .
H10B C10 H10C 109.5 . .

loop_
_geom_bond_atom_site_label_1
_geom_bond_atom_site_label_2
_geom_bond_distance
_geom_bond_site_symmetry_2
Cu1 O2 1.9776(12) .
Cu1 O2 1.9776(12) 3_565
Cu1 N1 2.0043(15) 3_565
Cu1 N1 2.0043(15) .
Cu1 O1 2.4306(13) 3_565
Cu1 O1 2.4306(13) .
O1 C1 1.234(2) .
N1 C6 1.345(2) .
N1 C7 1.346(2) .
C1 C2 1.434(2) .
C1 H1 0.95(2) .
O2 C3 1.273(2) .
N2 C9 1.143(3) .
C2 C3 1.394(3) 2
C2 C4 1.471(2) .
C3 C2 1.394(3) 2_545
C3 H3 0.96(2) .
C4 C5 1.396(3) .
C4 C8 1.407(2) 3_665
C5 C6 1.383(3) 3_665
C5 H5 0.95(2) .
C6 C5 1.383(3) 3_665
C6 H6 0.939(19) .
C7 C8 1.378(2) .
C7 H7 0.97(2) .
C8 C4 1.407(2) 3_665
C8 H8 0.91(2) .
C9 C10 1.454(4) .
C10 H10A 0.9600 .
C10 H10B 0.9600 .
C10 H10C 0.9600 .
